data_2205100
loop_
_publ_author_name
'Liu, Ke-Yue'
'Gao, Wen-Yuan'
'Zhang, Tie-Jun'
'Chen, Hai-Xia'
'Surname, Zhou-Bin'

_publ_section_title
;
 4,5,9,14-Tetramethyl-19-norcholest-24-en-3-one
;
_journal_issue 2
_journal_name_full 'Acta Crystallographica Section E'
_journal_page_first o391
_journal_page_last o392
_journal_paper_doi 10.1107/S1600536805000875
_journal_volume 61
_journal_year 2005
_chemical_formula_iupac 'C30 H50 O'
_chemical_formula_moiety 'C30 H50 O'
_chemical_formula_sum 'C30 H50 O'
_chemical_formula_weight 426.70
_chemical_melting_point .432E-305
_chemical_name_common
;
4,5,9,14-Tetramethyl-19-norcholest-24-en-3-one
;
_chemical_name_systematic
;
4,5,9,14-Tetramethyl-19-norcholest-24-en-3-one
;
_space_group_IT_number 4
_symmetry_cell_setting monoclinic
_symmetry_space_group_name_Hall 'P 2yb'
_symmetry_space_group_name_H-M 'P 1 21 1'
_atom_sites_solution_hydrogens geom
_atom_sites_solution_primary direct
_atom_sites_solution_secondary difmap
_cell_angle_alpha 90.00
_cell_angle_beta 107.145(3)
_cell_angle_gamma 90.00
_cell_formula_units_Z 2
_cell_length_a 11.330(2)
_cell_length_b 6.9142(13)
_cell_length_c 17.913(3)
_cell_measurement_reflns_used 2200
_cell_measurement_temperature 293(2)
_cell_measurement_theta_max 25.88
_cell_measurement_theta_min 2.50
_cell_volume 1340.9(4)
_computing_cell_refinement SMART
_computing_data_collection 'SMART (Bruker, 1997)'
_computing_data_reduction 'SAINT (Bruker, 1997)'
_computing_molecular_graphics 'SHELXTL (Bruker, 1997)'
_computing_publication_material SHELXTL
_computing_structure_refinement 'SHELXL97 (Sheldrick, 1997)'
_computing_structure_solution 'SHELXS97 (Sheldrick, 1997)'
_diffrn_ambient_temperature 293(2)
_diffrn_measured_fraction_theta_full 0.998
_diffrn_measured_fraction_theta_max 0.980
_diffrn_measurement_device_type 'Bruker SMART CCD area-detector'
_diffrn_measurement_method '\f and \w'
_diffrn_radiation_monochromator graphite
_diffrn_radiation_source 'fine-focus sealed tube'
_diffrn_radiation_type MoK\a
_diffrn_radiation_wavelength 0.71073
_diffrn_reflns_av_R_equivalents 0.0321
_diffrn_reflns_av_sigmaI/netI 0.0420
_diffrn_reflns_limit_h_max 14
_diffrn_reflns_limit_h_min -14
_diffrn_reflns_limit_k_max 8
_diffrn_reflns_limit_k_min -7
_diffrn_reflns_limit_l_max 23
_diffrn_reflns_limit_l_min -13
_diffrn_reflns_number 8242
_diffrn_reflns_theta_full 25.00
_diffrn_reflns_theta_max 27.28
_diffrn_reflns_theta_min 2.38
_diffrn_standards_decay_% 0
_diffrn_standards_interval_count 0
_diffrn_standards_interval_time 0
_diffrn_standards_number 0
_exptl_absorpt_coefficient_mu 0.061
_exptl_absorpt_correction_type none
_exptl_crystal_colour colourless
_exptl_crystal_density_diffrn 1.057
_exptl_crystal_density_meas ?
_exptl_crystal_density_method .
_exptl_crystal_description shape
_exptl_crystal_F_000 476
_exptl_crystal_size_max 0.24
_exptl_crystal_size_mid 0.20
_exptl_crystal_size_min 0.16
_refine_diff_density_max 0.119
_refine_diff_density_min -0.156
_refine_ls_extinction_method none
_refine_ls_goodness_of_fit_ref 1.020
_refine_ls_hydrogen_treatment constr
_refine_ls_matrix_type full
_refine_ls_number_parameters 330
_refine_ls_number_reflns 3196
_refine_ls_number_restraints 35
_refine_ls_restrained_S_all 1.041
_refine_ls_R_factor_all 0.0910
_refine_ls_R_factor_gt 0.0482
_refine_ls_shift/su_max 0.001
_refine_ls_shift/su_mean 0.000
_refine_ls_structure_factor_coef Fsqd
_refine_ls_weighting_details 'calc w = 1/[\s^2^(Fo^2^)+(0.0697P)^2^+0.0717P] where P=(Fo^2^+2Fc^2^)/3'
_refine_ls_weighting_scheme calc
_refine_ls_wR_factor_gt 0.1131
_refine_ls_wR_factor_ref 0.1366
_reflns_number_gt 2017
_reflns_number_total 3196
_reflns_threshold_expression I>2\s(I)
_cod_data_source_file kp6020.cif
_cod_data_source_block I
_cod_depositor_comments
;
The following automatic conversions were performed:
'_symmetry_cell_setting' value 'Monoclinic' changed to 'monoclinic'
according to '/home/saulius/struct/CIF-dictionaries/cif_core.dic'
dictionary named 'cif_core.dic' version 2.4.1 from 2010-06-29.

Automatic conversion script
Id: cif_fix_enum 1527 2010-12-29 10:47:43Z saulius 

The following automatic conversions were performed:

'_symmetry_cell_setting' value 'Monoclinic' changed to 'monoclinic'
according to /home/saulius/struct/CIF-dictionaries/cif_core.dic
dictionary named 'cif_core.dic' version 2.4.1 from 2010-06-29.

Automatic conversion script
Id: cif_fix_values 1715 2011-07-08 13:25:40Z adriana 
;
_cod_original_cell_volume 1341.0(4)
_cod_original_sg_symbol_H-M P21
_cod_database_code 2205100
_cod_database_fobs_code 2205100

loop_
_symmetry_equiv_pos_as_xyz
'x, y, z'
'-x, y+1/2, -z'

loop_
_atom_site_label
_atom_site_fract_x
_atom_site_fract_y
_atom_site_fract_z
_atom_site_U_iso_or_equiv
_atom_site_adp_type
_atom_site_calc_flag
_atom_site_refinement_flags
_atom_site_occupancy
_atom_site_disorder_assembly
_atom_site_disorder_group
_atom_site_type_symbol
O1 0.6053(3) 0.6121(7) 0.00019(14) 0.1231(15) Uani d . 1 . . O
C1 0.5007(3) 0.7844(6) 0.15327(17) 0.0676(10) Uani d . 1 . . C
H1A 0.4370 0.7618 0.1785 0.081 Uiso calc R 1 . . H
H1B 0.4805 0.9032 0.1235 0.081 Uiso calc R 1 . . H
C2 0.5004(3) 0.6175(7) 0.09751(19) 0.0824(13) Uani d . 1 . . C
H2A 0.4971 0.4962 0.1240 0.099 Uiso calc R 1 . . H
H2B 0.4269 0.6261 0.0530 0.099 Uiso calc R 1 . . H
C3 0.6124(4) 0.6179(7) 0.06891(19) 0.0849(13) Uani d . 1 . . C
C4 0.7336(3) 0.6357(6) 0.13253(18) 0.0690(10) Uani d . 1 . . C
H4 0.7357 0.5297 0.1692 0.083 Uiso calc R 1 . . H
C5 0.7327(3) 0.8273(5) 0.17861(15) 0.0524(8) Uani d . 1 . . C
C6 0.8561(2) 0.8451(6) 0.24337(15) 0.0559(8) Uani d . 1 . . C
H6A 0.8764 0.7207 0.2689 0.067 Uiso calc R 1 . . H
H6B 0.9204 0.8769 0.2197 0.067 Uiso calc R 1 . . H
C7 0.8558(2) 0.9968(5) 0.30469(15) 0.0514(8) Uani d . 1 . . C
H7A 0.8416 1.1235 0.2804 0.062 Uiso calc R 1 . . H
H7B 0.9357 0.9986 0.3441 0.062 Uiso calc R 1 . . H
C8 0.7549(2) 0.9524(4) 0.34314(13) 0.0374(6) Uani d . 1 . . C
H8 0.7660 0.8149 0.3566 0.045 Uiso calc R 1 . . H
C9 0.6242(2) 0.9633(4) 0.28062(15) 0.0424(7) Uani d . 1 . . C
C10 0.6261(2) 0.8095(5) 0.21665(15) 0.0471(7) Uani d . 1 . . C
H10 0.6407 0.6858 0.2445 0.056 Uiso calc R 1 . . H
C11 0.5245(2) 0.9049(5) 0.31969(16) 0.0530(8) Uani d . 1 . . C
H11A 0.4438 0.9371 0.2846 0.064 Uiso calc R 1 . . H
H11B 0.5273 0.7658 0.3271 0.064 Uiso calc R 1 . . H
C12 0.5389(2) 1.0022(5) 0.39838(16) 0.0512(8) Uani d . 1 . . C
H12A 0.4766 0.9515 0.4204 0.061 Uiso calc R 1 . . H
H12B 0.5241 1.1398 0.3900 0.061 Uiso calc R 1 . . H
C13 0.6671(2) 0.9722(4) 0.45744(15) 0.0401(6) Uani d . 1 . . C
C14 0.7672(2) 1.0547(4) 0.42222(15) 0.0381(6) Uani d . 1 . . C
C15 0.8939(2) 1.0144(5) 0.48252(15) 0.0489(8) Uani d . 1 . . C
H15A 0.9045 0.8759 0.4899 0.059 Uiso calc R 1 . . H
H15B 0.9588 1.0614 0.4620 0.059 Uiso calc R 1 . . H
C16 0.9076(3) 1.1109(6) 0.56226(16) 0.0595(9) Uani d . 1 . . C
H16A 0.9208 1.2481 0.5569 0.071 Uiso calc R 1 . . H
H16B 0.9817 1.0599 0.5993 0.071 Uiso calc R 1 . . H
C17 0.7998(2) 1.0876(5) 0.59825(16) 0.0483(7) Uani d . 1 A . C
C18 0.6740(2) 1.0799(5) 0.53410(16) 0.0494(7) Uani d . 1 . . C
H18A 0.6148 1.0204 0.5566 0.059 Uiso calc R 1 . . H
H18B 0.6470 1.2119 0.5208 0.059 Uiso calc R 1 . . H
C19 0.8441(4) 0.6053(9) 0.1012(2) 0.1014(16) Uani d . 1 . . C
H19A 0.8304 0.4926 0.0684 0.152 Uiso calc R 1 . . H
H19B 0.9175 0.5879 0.1441 0.152 Uiso calc R 1 . . H
H19C 0.8536 0.7164 0.0713 0.152 Uiso calc R 1 . . H
C20 0.7193(3) 1.0000(7) 0.12178(19) 0.0730(11) Uani d . 1 . . C
H20A 0.7321 1.1187 0.1509 0.109 Uiso calc R 1 . . H
H20B 0.6379 0.9995 0.0853 0.109 Uiso calc R 1 . . H
H20C 0.7796 0.9889 0.0939 0.109 Uiso calc R 1 . . H
C21 0.5882(3) 1.1647(6) 0.2443(2) 0.0648(9) Uani d . 1 . . C
H21A 0.6605 1.2294 0.2394 0.097 Uiso calc R 1 . . H
H21B 0.5524 1.2393 0.2773 0.097 Uiso calc R 1 . . H
H21C 0.5293 1.1509 0.1937 0.097 Uiso calc R 1 . . H
C22 0.6806(3) 0.7530(5) 0.47459(16) 0.0515(8) Uani d . 1 . . C
H22A 0.6220 0.7135 0.5009 0.077 Uiso calc R 1 . . H
H22B 0.7628 0.7260 0.5072 0.077 Uiso calc R 1 . . H
H22C 0.6655 0.6832 0.4264 0.077 Uiso calc R 1 . . H
C23 0.7574(3) 1.2767(5) 0.4114(2) 0.0574(8) Uani d . 1 . . C
H23A 0.6740 1.3109 0.3833 0.086 Uiso calc R 1 . . H
H23B 0.8119 1.3187 0.3826 0.086 Uiso calc R 1 . . H
H23C 0.7801 1.3383 0.4617 0.086 Uiso calc R 1 . . H
C24 0.7985(3) 1.2665(5) 0.6482(2) 0.0626(9) Uani d . 1 . . C
H24A 0.7307 1.2577 0.6700 0.094 Uiso calc R 1 . . H
H24B 0.7893 1.3804 0.6163 0.094 Uiso calc R 1 . . H
H24C 0.8747 1.2737 0.6897 0.094 Uiso calc R 1 . . H
C25 0.8278(4) 0.9119(6) 0.6528(2) 0.0771(12) Uani d D 1 . . C
H25A 0.9080 0.9322 0.6892 0.092 Uiso d PR 0.752(7) A 1 H
H25B 0.8346 0.8019 0.6216 0.092 Uiso d PR 0.752(7) A 1 H
H25C 0.8712 0.8233 0.6290 0.092 Uiso d PR 0.248(7) A 2 H
H25D 0.7489 0.8535 0.6477 0.092 Uiso d PR 0.248(7) A 2 H
C26 0.7448(4) 0.8568(10) 0.6984(3) 0.084(2) Uani d PD 0.752(7) A 1 C
H26A 0.6685 0.8078 0.6630 0.101 Uiso calc PR 0.752(7) A 1 H
H26B 0.7248 0.9715 0.7234 0.101 Uiso calc PR 0.752(7) A 1 H
C27 0.7965(9) 0.7085(10) 0.7592(3) 0.093(2) Uani d PD 0.752(7) A 1 C
H27 0.8126 0.5906 0.7392 0.111 Uiso calc PR 0.752(7) A 1 H
C28 0.8244(12) 0.7113(17) 0.8372(5) 0.0912(15) Uani d PD 0.752(7) A 1 C
C29 0.8121(10) 0.8912(16) 0.8812(7) 0.134(4) Uani d PDU 0.752(7) A 1 C
H29A 0.8925 0.9336 0.9118 0.201 Uiso calc PR 0.752(7) A 1 H
H29B 0.7624 0.8643 0.9150 0.201 Uiso calc PR 0.752(7) A 1 H
H29C 0.7736 0.9909 0.8448 0.201 Uiso calc PR 0.752(7) A 1 H
C30 0.8528(9) 0.5211(13) 0.8798(5) 0.116(3) Uani d PDU 0.752(7) A 1 C
H30A 0.8601 0.4218 0.8440 0.174 Uiso calc PR 0.752(7) A 1 H
H30B 0.7874 0.4888 0.9016 0.174 Uiso calc PR 0.752(7) A 1 H
H30C 0.9291 0.5316 0.9210 0.174 Uiso calc PR 0.752(7) A 1 H
C26' 0.8929(13) 0.905(2) 0.7358(5) 0.080(6) Uani d PD 0.248(7) A 2 C
H26C 0.8620 1.0086 0.7612 0.096 Uiso calc PR 0.248(7) A 2 H
H26D 0.9796 0.9305 0.7425 0.096 Uiso calc PR 0.248(7) A 2 H
C27' 0.884(2) 0.721(2) 0.7770(9) 0.068(5) Uani d PD 0.248(7) A 2 C
H27' 0.9161 0.6079 0.7631 0.082 Uiso calc PR 0.248(7) A 2 H
C28' 0.830(3) 0.718(6) 0.8340(15) 0.0912(15) Uani d PD 0.248(7) A 2 C
C29' 0.755(2) 0.851(4) 0.8684(14) 0.079(6) Uani d PDU 0.248(7) A 2 C
H29D 0.8091 0.9423 0.9024 0.119 Uiso calc PR 0.248(7) A 2 H
H29E 0.7122 0.7775 0.8976 0.119 Uiso calc PR 0.248(7) A 2 H
H29F 0.6964 0.9198 0.8271 0.119 Uiso calc PR 0.248(7) A 2 H
C30' 0.9079(19) 0.593(4) 0.8980(12) 0.082(6) Uani d PDU 0.248(7) A 2 C
H30D 0.9350 0.4815 0.8755 0.122 Uiso calc PR 0.248(7) A 2 H
H30E 0.8605 0.5520 0.9316 0.122 Uiso calc PR 0.248(7) A 2 H
H30F 0.9785 0.6650 0.9278 0.122 Uiso calc PR 0.248(7) A 2 H

loop_
_atom_site_aniso_label
_atom_site_aniso_U_11
_atom_site_aniso_U_22
_atom_site_aniso_U_33
_atom_site_aniso_U_12
_atom_site_aniso_U_13
_atom_site_aniso_U_23
O1 0.122(2) 0.199(4) 0.0460(14) -0.048(3) 0.0200(14) -0.034(2)
C1 0.0533(18) 0.098(3) 0.0432(16) -0.018(2) 0.0012(13) 0.002(2)
C2 0.083(2) 0.107(4) 0.0495(18) -0.031(2) 0.0071(17) -0.013(2)
C3 0.098(3) 0.109(4) 0.0448(18) -0.030(3) 0.0173(19) -0.023(2)
C4 0.083(2) 0.085(3) 0.0393(16) 0.000(2) 0.0176(16) -0.0053(18)
C5 0.0494(16) 0.073(2) 0.0316(13) -0.0032(16) 0.0065(12) 0.0050(15)
C6 0.0470(16) 0.084(2) 0.0368(14) 0.0025(16) 0.0128(13) 0.0012(16)
C7 0.0387(14) 0.072(2) 0.0417(15) -0.0062(15) 0.0099(12) -0.0004(15)
C8 0.0353(13) 0.0395(16) 0.0365(13) 0.0000(12) 0.0094(10) 0.0039(13)
C9 0.0352(14) 0.0454(18) 0.0440(15) 0.0006(13) 0.0074(11) 0.0059(14)
C10 0.0440(15) 0.057(2) 0.0358(14) -0.0056(14) 0.0048(12) 0.0078(14)
C11 0.0343(14) 0.070(2) 0.0525(17) -0.0062(14) 0.0085(12) -0.0024(16)
C12 0.0367(14) 0.062(2) 0.0566(17) -0.0014(14) 0.0172(12) -0.0045(16)
C13 0.0367(14) 0.0413(17) 0.0442(15) -0.0009(13) 0.0150(11) -0.0041(13)
C14 0.0342(13) 0.0333(16) 0.0462(15) 0.0002(11) 0.0109(11) -0.0017(12)
C15 0.0339(14) 0.066(2) 0.0466(15) 0.0016(14) 0.0113(12) -0.0089(15)
C16 0.0413(15) 0.084(3) 0.0524(16) 0.0011(17) 0.0125(13) -0.0177(18)
C17 0.0474(16) 0.0492(18) 0.0503(16) 0.0012(14) 0.0177(13) -0.0123(15)
C18 0.0423(15) 0.0553(19) 0.0557(16) -0.0005(15) 0.0221(13) -0.0137(16)
C19 0.103(3) 0.143(5) 0.066(2) 0.003(3) 0.037(2) -0.028(3)
C20 0.076(2) 0.094(3) 0.0478(18) -0.008(2) 0.0164(16) 0.0222(19)
C21 0.062(2) 0.060(2) 0.064(2) 0.0125(17) 0.0050(16) 0.0189(18)
C22 0.0678(19) 0.0443(18) 0.0462(16) -0.0072(16) 0.0228(14) -0.0007(14)
C23 0.0638(19) 0.0393(19) 0.0701(19) -0.0073(16) 0.0211(16) -0.0042(16)
C24 0.0585(19) 0.064(2) 0.067(2) -0.0027(18) 0.0202(16) -0.0250(18)
C25 0.108(3) 0.067(3) 0.054(2) 0.004(2) 0.020(2) -0.0119(19)
C26 0.072(3) 0.109(5) 0.072(3) -0.022(3) 0.021(3) 0.010(3)
C27 0.147(7) 0.068(4) 0.068(4) -0.010(5) 0.040(4) -0.009(3)
C28 0.120(4) 0.105(4) 0.055(2) -0.004(3) 0.036(2) -0.006(2)
C29 0.148(7) 0.146(8) 0.125(6) -0.011(6) 0.066(6) -0.026(5)
C30 0.131(6) 0.125(6) 0.096(5) -0.008(5) 0.039(5) 0.016(5)
C26' 0.072(10) 0.104(15) 0.050(8) 0.016(9) -0.002(7) -0.004(9)
C27' 0.086(13) 0.052(10) 0.061(9) -0.004(9) 0.013(9) 0.003(7)
C28' 0.120(4) 0.105(4) 0.055(2) -0.004(3) 0.036(2) -0.006(2)
C29' 0.089(10) 0.090(10) 0.068(8) 0.004(8) 0.037(8) -0.007(7)
C30' 0.084(9) 0.097(11) 0.072(9) 0.009(8) 0.035(7) 0.006(8)

loop_
_atom_type_symbol
_atom_type_description
_atom_type_scat_dispersion_real
_atom_type_scat_dispersion_imag
_atom_type_scat_source
C C 0.0033 0.0000 'International Tables Vol C Tables 4.2.6.8 and 6.1.1.4'
H H 0.0000 0.0000 'International Tables Vol C Tables 4.2.6.8 and 6.1.1.4'
O O 0.0106 0.0000 'International Tables Vol C Tables 4.2.6.8 and 6.1.1.4'

loop_
_geom_angle_atom_site_label_1
_geom_angle_atom_site_label_2
_geom_angle_atom_site_label_3
_geom_angle
C2 C1 C10 113.0(3)
C2 C1 H1A 109.0
C10 C1 H1A 109.0
C2 C1 H1B 109.0
C10 C1 H1B 109.0
H1A C1 H1B 107.8
C3 C2 C1 112.6(3)
C3 C2 H2A 109.1
C1 C2 H2A 109.1
C3 C2 H2B 109.1
C1 C2 H2B 109.1
H2A C2 H2B 107.8
O1 C3 C2 122.5(4)
O1 C3 C4 122.9(4)
C2 C3 C4 114.5(3)
C3 C4 C19 111.9(3)
C3 C4 C5 108.8(3)
C19 C4 C5 116.3(3)
C3 C4 H4 106.4
C19 C4 H4 106.4
C5 C4 H4 106.4
C6 C5 C20 109.0(3)
C6 C5 C10 109.1(2)
C20 C5 C10 114.2(3)
C6 C5 C4 108.7(3)
C20 C5 C4 108.8(2)
C10 C5 C4 106.9(3)
C7 C6 C5 114.0(3)
C7 C6 H6A 108.8
C5 C6 H6A 108.8
C7 C6 H6B 108.8
C5 C6 H6B 108.8
H6A C6 H6B 107.7
C6 C7 C8 110.3(3)
C6 C7 H7A 109.6
C8 C7 H7A 109.6
C6 C7 H7B 109.6
C8 C7 H7B 109.6
H7A C7 H7B 108.1
C7 C8 C14 116.2(2)
C7 C8 C9 109.96(19)
C14 C8 C9 116.1(2)
C7 C8 H8 104.3
C14 C8 H8 104.3
C9 C8 H8 104.3
C21 C9 C11 106.8(3)
C21 C9 C10 111.3(2)
C11 C9 C10 108.8(2)
C21 C9 C8 114.9(2)
C11 C9 C8 109.0(2)
C10 C9 C8 106.0(2)
C1 C10 C5 110.6(2)
C1 C10 C9 113.9(3)
C5 C10 C9 116.5(2)
C1 C10 H10 104.8
C5 C10 H10 104.8
C9 C10 H10 104.8
C12 C11 C9 114.1(2)
C12 C11 H11A 108.7
C9 C11 H11A 108.7
C12 C11 H11B 108.7
C9 C11 H11B 108.7
H11A C11 H11B 107.6
C11 C12 C13 113.5(2)
C11 C12 H12A 108.9
C13 C12 H12A 108.9
C11 C12 H12B 108.9
C13 C12 H12B 108.9
H12A C12 H12B 107.7
C12 C13 C18 109.7(2)
C12 C13 C22 106.7(2)
C18 C13 C22 108.7(2)
C12 C13 C14 108.9(2)
C18 C13 C14 109.3(2)
C22 C13 C14 113.4(2)
C15 C14 C23 106.5(2)
C15 C14 C8 111.7(2)
C23 C14 C8 110.8(2)
C15 C14 C13 106.7(2)
C23 C14 C13 112.3(2)
C8 C14 C13 108.8(2)
C16 C15 C14 112.9(2)
C16 C15 H15A 109.0
C14 C15 H15A 109.0
C16 C15 H15B 109.0
C14 C15 H15B 109.0
H15A C15 H15B 107.8
C15 C16 C17 117.7(2)
C15 C16 H16A 107.9
C17 C16 H16A 107.9
C15 C16 H16B 107.9
C17 C16 H16B 107.9
H16A C16 H16B 107.2
C24 C17 C25 107.7(2)
C24 C17 C18 107.3(2)
C25 C17 C18 114.7(3)
C24 C17 C16 107.7(3)
C25 C17 C16 107.9(3)
C18 C17 C16 111.2(2)
C13 C18 C17 118.1(2)
C13 C18 H18A 107.8
C17 C18 H18A 107.8
C13 C18 H18B 107.8
C17 C18 H18B 107.8
H18A C18 H18B 107.1
C4 C19 H19A 109.5
C4 C19 H19B 109.5
H19A C19 H19B 109.5
C4 C19 H19C 109.5
H19A C19 H19C 109.5
H19B C19 H19C 109.5
C5 C20 H20A 109.5
C5 C20 H20B 109.5
H20A C20 H20B 109.5
C5 C20 H20C 109.5
H20A C20 H20C 109.5
H20B C20 H20C 109.5
C9 C21 H21A 109.5
C9 C21 H21B 109.5
H21A C21 H21B 109.5
C9 C21 H21C 109.5
H21A C21 H21C 109.5
H21B C21 H21C 109.5
C13 C22 H22A 109.5
C13 C22 H22B 109.5
H22A C22 H22B 109.5
C13 C22 H22C 109.5
H22A C22 H22C 109.5
H22B C22 H22C 109.5
C14 C23 H23A 109.5
C14 C23 H23B 109.5
H23A C23 H23B 109.5
C14 C23 H23C 109.5
H23A C23 H23C 109.5
H23B C23 H23C 109.5
C17 C24 H24A 109.5
C17 C24 H24B 109.5
H24A C24 H24B 109.5
C17 C24 H24C 109.5
H24A C24 H24C 109.5
H24B C24 H24C 109.5
C26' C25 C26 68.7(7)
C26' C25 C17 128.8(7)
C26 C25 C17 121.0(4)
C26' C25 H25A 38.4
C26 C25 H25A 107.1
C17 C25 H25A 107.1
C26' C25 H25B 117.7
C26 C25 H25B 107.1
C17 C25 H25B 107.1
H25A C25 H25B 106.8
C26' C25 H25C 105.1
C26 C25 H25C 125.3
C17 C25 H25C 105.1
H25A C25 H25C 83.6
H25B C25 H25C 25.4
C26' C25 H25D 105.1
C26 C25 H25D 38.0
C17 C25 H25D 105.1
H25A C25 H25D 142.6
H25B C25 H25D 81.0
H25C C25 H25D 105.9
C25 C26 C27 114.2(5)
C25 C26 H25D 39.8
C27 C26 H25D 125.6
C25 C26 H26A 108.7
C27 C26 H26A 108.7
H25D C26 H26A 69.0
C25 C26 H26B 108.7
C27 C26 H26B 108.7
H25D C26 H26B 124.1
H26A C26 H26B 107.6
C28 C27 C26 132.6(7)
C28 C27 H27 113.7
C26 C27 H27 113.7
C27 C28 C29 122.0(8)
C27 C28 C30 117.7(9)
C29 C28 C30 119.8(7)
C25 C26' C27' 116.7(11)
C25 C26' H25A 40.4
C27' C26' H25A 133.3
C25 C26' H26C 108.1
C27' C26' H26C 108.1
H25A C26' H26C 117.6
C25 C26' H26D 108.1
C27' C26' H26D 108.1
H25A C26' H26D 67.8
H26C C26' H26D 107.3
C28' C27' C26' 121(2)
C28' C27' H27' 119.7
C26' C27' H27' 119.7
C27' C28' C29' 138(3)
C27' C28' C30' 106.9(17)
C29' C28' C30' 108.6(18)
C28' C29' H29D 109.5
C28' C29' H29E 109.5
H29D C29' H29E 109.5
C28' C29' H29F 109.5
H29D C29' H29F 109.5
H29E C29' H29F 109.5
C28' C30' H30D 109.5
C28' C30' H30E 109.5
H30D C30' H30E 109.5
C28' C30' H30F 109.5
H30D C30' H30F 109.5
H30E C30' H30F 109.5

loop_
_geom_bond_atom_site_label_1
_geom_bond_atom_site_label_2
_geom_bond_distance
O1 C3 1.210(4)
C1 C2 1.525(6)
C1 C10 1.545(4)
C1 H1A 0.9700
C1 H1B 0.9700
C2 C3 1.501(5)
C2 H2A 0.9700
C2 H2B 0.9700
C3 C4 1.509(5)
C4 C19 1.530(5)
C4 C5 1.563(5)
C4 H4 0.9800
C5 C6 1.536(4)
C5 C20 1.548(5)
C5 C10 1.556(4)
C6 C7 1.519(4)
C6 H6A 0.9700
C6 H6B 0.9700
C7 C8 1.530(3)
C7 H7A 0.9700
C7 H7B 0.9700
C8 C14 1.553(3)
C8 C9 1.573(3)
C8 H8 0.9800
C9 C21 1.540(5)
C9 C11 1.548(4)
C9 C10 1.568(4)
C10 H10 0.9800
C11 C12 1.527(4)
C11 H11A 0.9700
C11 H11B 0.9700
C12 C13 1.538(4)
C12 H12A 0.9700
C12 H12B 0.9700
C13 C18 1.544(4)
C13 C22 1.545(4)
C13 C14 1.560(3)
C14 C15 1.546(4)
C14 C23 1.547(4)
C15 C16 1.542(4)
C15 H15A 0.9700
C15 H15B 0.9700
C16 C17 1.548(4)
C16 H16A 0.9700
C16 H16B 0.9700
C17 C24 1.529(4)
C17 C25 1.533(5)
C17 C18 1.546(4)
C18 H18A 0.9700
C18 H18B 0.9700
C19 H19A 0.9600
C19 H19B 0.9600
C19 H19C 0.9600
C20 H20A 0.9600
C20 H20B 0.9600
C20 H20C 0.9600
C21 H21A 0.9600
C21 H21B 0.9600
C21 H21C 0.9600
C22 H22A 0.9600
C22 H22B 0.9600
C22 H22C 0.9600
C23 H23A 0.9600
C23 H23B 0.9600
C23 H23C 0.9600
C24 H24A 0.9600
C24 H24B 0.9600
C24 H24C 0.9600
C25 C26' 1.453(8)
C25 C26 1.466(5)
C25 H25A 0.9600
C25 H25B 0.9601
C25 H25C 0.9600
C25 H25D 0.9600
C26 C27 1.485(7)
C26 H25D 0.9235
C26 H26A 0.9700
C26 H26B 0.9700
C27 C28 1.339(8)
C27 H27 0.9300
C28 C29 1.501(8)
C28 C30 1.506(8)
C29 H29A 0.9600
C29 H29B 0.9600
C29 H29C 0.9600
C30 H30A 0.9600
C30 H30B 0.9600
C30 H30C 0.9600
C26' C27' 1.486(10)
C26' H25A 0.9201
C26' H26C 0.9700
C26' H26D 0.9700
C27' C28' 1.338(11)
C27' H27' 0.9300
C28' C29' 1.498(10)
C28' C30' 1.501(10)
C29' H29D 0.9600
C29' H29E 0.9600
C29' H29F 0.9600
C30' H30D 0.9600
C30' H30E 0.9600
C30' H30F 0.9600

loop_
_geom_torsion_atom_site_label_1
_geom_torsion_atom_site_label_2
_geom_torsion_atom_site_label_3
_geom_torsion_atom_site_label_4
_geom_torsion
C10 C1 C2 C3 -46.5(4)
C1 C2 C3 O1 -127.3(5)
C1 C2 C3 C4 49.9(5)
O1 C3 C4 C19 -11.2(7)
C2 C3 C4 C19 171.6(4)
O1 C3 C4 C5 118.7(5)
C2 C3 C4 C5 -58.5(5)
C3 C4 C5 C6 180.0(3)
C19 C4 C5 C6 -52.6(4)
C3 C4 C5 C20 -61.4(3)
C19 C4 C5 C20 65.9(4)
C3 C4 C5 C10 62.4(3)
C19 C4 C5 C10 -170.3(3)
C20 C5 C6 C7 75.9(3)
C10 C5 C6 C7 -49.4(4)
C4 C5 C6 C7 -165.7(3)
C5 C6 C7 C8 58.2(3)
C6 C7 C8 C14 162.4(2)
C6 C7 C8 C9 -63.1(3)
C7 C8 C9 C21 -63.9(3)
C14 C8 C9 C21 70.6(3)
C7 C8 C9 C11 176.4(3)
C14 C8 C9 C11 -49.1(3)
C7 C8 C9 C10 59.4(3)
C14 C8 C9 C10 -166.1(2)
C2 C1 C10 C5 53.5(4)
C2 C1 C10 C9 -173.0(3)
C6 C5 C10 C1 -178.1(3)
C20 C5 C10 C1 59.7(4)
C4 C5 C10 C1 -60.7(3)
C6 C5 C10 C9 49.7(4)
C20 C5 C10 C9 -72.5(3)
C4 C5 C10 C9 167.1(2)
C21 C9 C10 C1 -59.9(3)
C11 C9 C10 C1 57.6(3)
C8 C9 C10 C1 174.6(2)
C21 C9 C10 C5 70.7(3)
C11 C9 C10 C5 -171.8(2)
C8 C9 C10 C5 -54.8(3)
C21 C9 C11 C12 -77.9(3)
C10 C9 C11 C12 161.9(2)
C8 C9 C11 C12 46.8(3)
C9 C11 C12 C13 -54.7(4)
C11 C12 C13 C18 178.5(3)
C11 C12 C13 C22 -63.9(3)
C11 C12 C13 C14 58.9(3)
C7 C8 C14 C15 -55.2(3)
C9 C8 C14 C15 173.2(2)
C7 C8 C14 C23 63.4(3)
C9 C8 C14 C23 -68.3(3)
C7 C8 C14 C13 -172.7(2)
C9 C8 C14 C13 55.6(3)
C12 C13 C14 C15 -178.1(2)
C18 C13 C14 C15 62.1(3)
C22 C13 C14 C15 -59.4(3)
C12 C13 C14 C23 65.6(3)
C18 C13 C14 C23 -54.2(3)
C22 C13 C14 C23 -175.7(3)
C12 C13 C14 C8 -57.4(3)
C18 C13 C14 C8 -177.2(2)
C22 C13 C14 C8 61.3(3)
C23 C14 C15 C16 60.1(3)
C8 C14 C15 C16 -178.8(3)
C13 C14 C15 C16 -60.0(3)
C14 C15 C16 C17 47.2(4)
C15 C16 C17 C24 -150.6(3)
C15 C16 C17 C25 93.4(3)
C15 C16 C17 C18 -33.2(4)
C12 C13 C18 C17 -173.3(3)
C22 C13 C18 C17 70.4(3)
C14 C13 C18 C17 -54.0(3)
C24 C17 C18 C13 155.1(3)
C25 C17 C18 C13 -85.3(3)
C16 C17 C18 C13 37.5(4)
C24 C17 C25 C26' -25.1(9)
C18 C17 C25 C26' -144.4(9)
C16 C17 C25 C26' 91.0(9)
C24 C17 C25 C26 61.4(4)
C18 C17 C25 C26 -58.0(4)
C16 C17 C25 C26 177.4(4)
C26' C25 C26 C27 -45.4(8)
C17 C25 C26 C27 -168.8(4)
C25 C26 C27 C28 117.3(13)
C26 C27 C28 C29 -4(2)
C26 C27 C28 C30 168.4(8)
C26 C25 C26' C27' 54.3(13)
C17 C25 C26' C27' 167.6(11)
C25 C26' C27' C28' -117(3)
C26' C27' C28' C29' 9(6)
C26' C27' C28' C30' -138(2)
